data_7100238
loop_
_publ_author_name
'Miao Du.'
'S. Batten'
'Jian-Hua Guo.'
'Xiao-Jun Zhao.'

_publ_section_title
;
Direction of topological isomers of silver(I)
coordination polymers induced by solvent, and selective anion-exchange
of a class of PtS-type host frameworks
;
_journal_name_full 'Chemical Communications'
_journal_paper_doi 10.1039/b508479b
_journal_year 2005
_chemical_formula_sum 'C10 H9 Ag B F4 N6 O2.5'
_chemical_formula_weight 447.91
_space_group_IT_number 58
_symmetry_cell_setting orthorhombic
_symmetry_space_group_name_Hall '-P 2 2n'
_symmetry_space_group_name_H-M 'P n n m'
_cell_angle_alpha 90.00
_cell_angle_beta 90.00
_cell_angle_gamma 90.00
_cell_formula_units_Z 4
_cell_length_a 10.7833(7)
_cell_length_b 10.9040(7)
_cell_length_c 14.0624(9)
_cell_measurement_temperature 293(2)
_cell_volume 1653.47(18)
_diffrn_ambient_temperature 293(2)
_exptl_crystal_density_diffrn 1.799
_cod_depositor_comments
;
The following automatic conversions were performed:
'_symmetry_cell_setting' value 'Orthorhombic' changed to 'orthorhombic'
according to '/home/saulius/struct/CIF-dictionaries/cif_core.dic'
dictionary named 'cif_core.dic' version 2.4.1 from 2010-06-29.

Automatic conversion script
Id: cif_fix_enum 1527 2010-12-29 10:47:43Z saulius 
;
_cod_original_formula_sum 'C10 H9 Ag B F4 N6 O2.50'
_cod_database_code 7100238

loop_
_symmetry_equiv_pos_as_xyz
'x, y, z'
'-x, -y, z'
'-x+1/2, y+1/2, -z+1/2'
'x+1/2, -y+1/2, -z+1/2'
'-x, -y, -z'
'x, y, -z'
'x-1/2, -y-1/2, z-1/2'
'-x-1/2, y-1/2, z-1/2'

loop_
_atom_site_label
_atom_site_type_symbol
_atom_site_fract_x
_atom_site_fract_y
_atom_site_fract_z
_atom_site_U_iso_or_equiv
_atom_site_adp_type
_atom_site_occupancy
_atom_site_symmetry_multiplicity
_atom_site_calc_flag
_atom_site_refinement_flags
_atom_site_disorder_assembly
_atom_site_disorder_group
Ag1 Ag 0.0000 0.5000 0.18916(2) 0.03398(8) Uani 1 2 d S . .
O1 O 0.2504(2) 0.7594(2) 0.5000 0.0271(6) Uani 1 2 d S . .
C2 C 0.1823(3) 0.6880(3) 0.31222(19) 0.0336(8) Uani 1 1 d . . .
H2A H 0.1333 0.6622 0.3629 0.040 Uiso 1 1 calc R . .
C3 C 0.3017(2) 0.8183(2) 0.42501(18) 0.0290(7) Uani 1 1 d . . .
C4 C 0.2722(2) 0.7725(3) 0.32863(18) 0.0295(7) Uani 1 1 d . . .
N1 N 0.1614(2) 0.6407(2) 0.22669(16) 0.0353(6) Uani 1 1 d . . .
N3 N 0.3746(2) 0.9050(2) 0.45023(15) 0.0337(6) Uani 1 1 d . . .
N2 N 0.3441(2) 0.8153(2) 0.25769(18) 0.0474(7) Uani 1 1 d . . .
C9 C 0.3229(4) 0.7664(4) 0.1730(2) 0.0701(12) Uani 1 1 d . . .
H9A H 0.3705 0.7925 0.1217 0.084 Uiso 1 1 calc R . .
C10 C 0.2349(3) 0.6800(3) 0.1578(2) 0.0563(10) Uani 1 1 d . . .
H10A H 0.2259 0.6473 0.0971 0.068 Uiso 1 1 calc R . .
B1 B 0.0317(17) 0.5261(17) 0.5000 0.20(6) Uani 0.50 2 d SPDU . .
F1 F 0.0070(18) 0.6481(14) 0.5000 0.046(5) Uani 0.50 2 d SPDU . .
F2 F 0.0000 0.5000 0.5975(8) 0.058(6) Uani 0.50 2 d SPDU . .
F3 F 0.1544(15) 0.497(2) 0.5000 0.062(6) Uani 0.50 2 d SPDU . .
F4 F -0.038(3) 0.459(3) 0.4431(18) 0.244 Uiso 0.25 1 d PD . .
B2 B 0.5000 0.5000 0.0000 0.12(2) Uani 1 4 d SDU . .
F5 F 0.3765(13) 0.523(4) 0.0000 0.109(11) Uani 0.50 2 d SPDU . .
F6 F 0.435(4) 0.448(3) 0.074(2) 0.174(14) Uani 0.50 1 d PDU . .
F7 F 0.449(6) 0.615(3) 0.0000 0.169(19) Uani 0.50 2 d SPDU . .
O1W O 0.5398(3) 0.6314(4) 0.5000 0.0784(14) Uani 1 2 d S . .
O2W O 0.5000 0.5000 0.3231(8) 0.147(4) Uani 0.50 2 d SP . .

loop_
_atom_site_aniso_label
_atom_site_aniso_U_11
_atom_site_aniso_U_22
_atom_site_aniso_U_33
_atom_site_aniso_U_23
_atom_site_aniso_U_13
_atom_site_aniso_U_12
Ag1 0.03083(14) 0.03724(15) 0.03386(15) 0.000 0.000 -0.00002(12)
O1 0.0275(11) 0.0360(13) 0.0177(11) 0.000 0.000 -0.0184(11)
C2 0.0290(12) 0.0393(14) 0.0326(14) 0.0003(12) 0.0094(11) -0.0130(12)
C3 0.0179(10) 0.0392(13) 0.0300(12) 0.0114(11) 0.0069(10) -0.0091(10)
C4 0.0303(13) 0.0346(13) 0.0235(11) 0.0007(11) 0.0063(10) -0.0048(11)
N1 0.0410(12) 0.0393(12) 0.0255(10) -0.0068(10) 0.0027(10) -0.0155(10)
N3 0.0324(11) 0.0435(12) 0.0253(10) 0.0069(10) 0.0038(9) -0.0134(10)
N2 0.0500(13) 0.0509(13) 0.0412(13) -0.0061(12) 0.0146(11) -0.0327(11)
C9 0.101(2) 0.085(2) 0.0243(13) -0.0158(15) 0.0225(16) -0.0511(19)
C10 0.075(2) 0.0632(19) 0.0310(14) -0.0149(14) 0.0188(15) -0.0261(17)
B1 0.20(6) 0.20(6) 0.20(6) 0.000 0.000 -0.003(13)
F1 0.046(9) 0.049(9) 0.044(8) 0.000 0.000 0.000(8)
F2 0.073(11) 0.068(10) 0.035(8) 0.000 0.000 -0.021(9)
F3 0.048(10) 0.065(10) 0.071(10) 0.000 0.000 -0.011(9)
B2 0.12(2) 0.12(2) 0.12(2) 0.000 0.000 -0.005(12)
F5 0.097(15) 0.114(15) 0.115(15) 0.000 0.000 -0.002(11)
F6 0.170(17) 0.179(17) 0.174(17) -0.003(12) 0.016(12) -0.015(12)
F7 0.17(2) 0.17(2) 0.17(2) 0.000 0.000 0.012(12)
O1W 0.0303(14) 0.074(2) 0.131(3) 0.000 0.000 0.0297(16)
O2W 0.220(9) 0.143(6) 0.080(7) 0.000 0.000 0.141(5)

loop_
_geom_bond_atom_site_label_1
_geom_bond_atom_site_label_2
_geom_bond_distance
_geom_bond_site_symmetry_2
_geom_bond_publ_flag
Ag1 N1 2.379(2) . ?
Ag1 N1 2.379(2) 2_565 ?
Ag1 N3 2.597(2) 4_465 ?
Ag1 N3 2.597(2) 3_545 ?
O1 C3 1.353(3) . ?
O1 C3 1.353(3) 6_556 ?
C2 N1 1.328(3) . ?
C2 C4 1.358(4) . ?
C2 H2A 0.9300 . ?
C3 N3 1.279(3) . ?
C3 C4 1.479(4) . ?
C4 N2 1.347(4) . ?
N1 C10 1.323(4) . ?
N3 N3 1.400(4) 6_556 ?
N3 Ag1 2.597(2) 3 ?
N2 C9 1.325(4) . ?
C9 C10 1.354(5) . ?
C9 H9A 0.9300 . ?
C10 H10A 0.9300 . ?
B1 F4 0.82(2) 5_566 ?
B1 F4 0.82(2) 2_565 ?
B1 B1 0.89(4) 5_566 ?
B1 F4 1.320(12) . ?
B1 F4 1.320(12) 6_556 ?
B1 F1 1.357(13) . ?
B1 F3 1.359(13) . ?
B1 F2 1.441(10) 5_566 ?
B1 F2 1.441(10) . ?
B1 F1 1.94(3) 5_566 ?
F1 F4 1.46(4) 2_565 ?
F1 F4 1.46(4) 5_566 ?
F1 B1 1.94(3) 5_566 ?
F2 F4 0.83(4) 6_556 ?
F2 F4 0.83(4) 5_566 ?
F2 B1 1.441(10) 5_566 ?
F3 F4 1.56(4) 2_565 ?
F3 F4 1.56(4) 5_566 ?
F4 B1 0.82(2) 5_566 ?
F4 F2 0.83(4) 5_566 ?
F4 F4 1.21(6) 2_565 ?
F4 F1 1.46(4) 5_566 ?
F4 F3 1.56(4) 5_566 ?
F4 F4 1.60(5) 6_556 ?
B2 F5 1.356(12) . ?
B2 F5 1.356(12) 5_665 ?
B2 F7 1.374(13) 5_665 ?
B2 F7 1.374(13) . ?
B2 F6 1.375(12) 6 ?
B2 F6 1.375(12) 2_665 ?
B2 F6 1.375(12) . ?
B2 F6 1.375(12) 5_665 ?
F5 F7 1.28(6) . ?
F5 F6 1.47(4) . ?
F5 F6 1.47(4) 6 ?
F6 F7 1.77(4) 5_665 ?
F7 F6 1.77(4) 2_665 ?
F7 F6 1.77(4) 5_665 ?
